data_4075550
loop_
_publ_author_name
'Chiong, Hendrich A.'
'Daugulis, Olafs'

_publ_section_title
;
 Monomeric Silver(I) \b-Diketiminate Complexes
;
_journal_issue 17
_journal_name_full Organometallics
_journal_page_first 4054
_journal_paper_doi 10.1021/om0603621
_journal_volume 25
_journal_year 2006
_chemical_formula_sum 'C46 H20 Ag2 F36 N6'
_chemical_formula_weight 1556.42
_chemical_name_systematic
; 
 ? 
;
_space_group_IT_number 2
_symmetry_cell_setting triclinic
_symmetry_space_group_name_Hall '-P 1'
_symmetry_space_group_name_H-M 'P -1'
_atom_sites_solution_hydrogens geom
_atom_sites_solution_primary direct
_atom_sites_solution_secondary difmap
_audit_creation_method SHELXL-97
_cell_angle_alpha 98.997(1)
_cell_angle_beta 99.350(1)
_cell_angle_gamma 116.194(1)
_cell_formula_units_Z 2
_cell_length_a 12.4990(11)
_cell_length_b 13.1051(11)
_cell_length_c 19.240(2)
_cell_measurement_reflns_used 4480
_cell_measurement_temperature 223(2)
_cell_measurement_theta_max 24.20
_cell_measurement_theta_min 1.79
_cell_volume 2696.1(4)
_computing_cell_refinement 'SAINT v7.12A (Bruker-Nonius, 2004)'
_computing_data_collection 'APEX2 v1.0-27 (Bruker-Nonius, 2005)'
_computing_data_reduction 'SAINT v7.12A (Bruker-Nonius, 2004)'
_computing_structure_refinement 'SHELXL v5.10 (G.M. Sheldrick, 1997)'
_computing_structure_solution 'SHELXS v5.10 (G.M. Sheldrick, 1997)'
_diffrn_ambient_temperature 223(2)
_diffrn_detector_area_resol_mean 4K
_diffrn_measured_fraction_theta_full 0.988
_diffrn_measured_fraction_theta_max 0.988
_diffrn_measurement_device_type 'Bruker APEX II CCD'
_diffrn_measurement_method CCD
_diffrn_radiation_monochromator graphite
_diffrn_radiation_source 'fine-focus sealed tube'
_diffrn_radiation_type MoK\a
_diffrn_radiation_wavelength 0.71073
_diffrn_reflns_av_R_equivalents 0.0383
_diffrn_reflns_av_sigmaI/netI 0.0192
_diffrn_reflns_limit_h_max 14
_diffrn_reflns_limit_h_min -14
_diffrn_reflns_limit_k_max 14
_diffrn_reflns_limit_k_min -15
_diffrn_reflns_limit_l_max 22
_diffrn_reflns_limit_l_min 0
_diffrn_reflns_number 12814
_diffrn_reflns_theta_full 24.20
_diffrn_reflns_theta_max 24.20
_diffrn_reflns_theta_min 1.79
_diffrn_standards_decay_% 0.0
_exptl_absorpt_coefficient_mu 0.893
_exptl_absorpt_correction_T_max 0.9950
_exptl_absorpt_correction_T_min 0.7011
_exptl_absorpt_correction_type empirical
_exptl_crystal_colour 'Dark yellow'
_exptl_crystal_density_diffrn 1.917
_exptl_crystal_density_method 'not measured'
_exptl_crystal_description Block
_exptl_crystal_F_000 1512
_exptl_crystal_size_max 0.40
_exptl_crystal_size_mid 0.35
_exptl_crystal_size_min 0.30
_refine_diff_density_max 1.066
_refine_diff_density_min -1.005
_refine_diff_density_rms 0.109
_refine_ls_extinction_method none
_refine_ls_goodness_of_fit_ref 1.003
_refine_ls_hydrogen_treatment mixed
_refine_ls_matrix_type full
_refine_ls_number_parameters 681
_refine_ls_number_reflns 8567
_refine_ls_number_restraints 8
_refine_ls_restrained_S_all 1.004
_refine_ls_R_factor_all 0.0610
_refine_ls_R_factor_gt 0.0531
_refine_ls_shift/su_max 0.534
_refine_ls_shift/su_mean 0.037
_refine_ls_structure_factor_coef Fsqd
_refine_ls_weighting_details 'calc w=1/[\s^2^(Fo^2^)+(0.0630P)^2^+14.8056P] where P=(Fo^2^+2Fc^2^)/3'
_refine_ls_weighting_scheme calc
_refine_ls_wR_factor_gt 0.1306
_refine_ls_wR_factor_ref 0.1388
_reflns_number_gt 7198
_reflns_number_total 8569
_reflns_threshold_expression >4sigma(I)
_cod_data_source_file om0603621si20060425_100052.cif
_cod_data_source_block k1018
_cod_depositor_comments
;
The following automatic conversions were performed:

'_symmetry_cell_setting' value 'Triclinic' changed to 'triclinic'
according to /home/saulius/struct/CIF-dictionaries/cif_core.dic
dictionary named 'cif_core.dic' version 2.4.1 from
2010-06-29.

'_exptl_absorpt_correction_type' value 'Empirical'
changed to 'empirical' according to
/home/saulius/struct/CIF-dictionaries/cif_core.dic dictionary named
'cif_core.dic' version 2.4.1 from 2010-06-29.

Automatic conversion script
Id: cif_fix_values 1715 2011-07-08 13:25:40Z adriana 
;
_cod_original_cell_volume 2696.1(5)
_cod_original_sg_symbol_H-M P-1
_cod_original_formula_sum 'C46 H20 N6 F36 Ag2'
_cod_database_code 4075550

loop_
_symmetry_equiv_pos_as_xyz
'x, y, z'
'-x, -y, -z'

loop_
_atom_site_label
_atom_site_type_symbol
_atom_site_fract_x
_atom_site_fract_y
_atom_site_fract_z
_atom_site_U_iso_or_equiv
_atom_site_adp_type
_atom_site_occupancy
_atom_site_symmetry_multiplicity
_atom_site_calc_flag
_atom_site_refinement_flags
_atom_site_disorder_assembly
_atom_site_disorder_group
Ag1 Ag 0.36492(4) 0.36208(3) 0.74906(2) 0.03333(13) Uani 1 1 d . . .
Ag2 Ag 0.09146(4) 0.19810(4) 0.72689(2) 0.04034(14) Uani 1 1 d . . .
C4 C 0.1178(4) 0.4693(4) 0.6138(2) 0.0332(13) Uiso 0.65 1 d PG A 1
F1 F 0.0666(5) 0.4413(5) 0.5432(2) 0.0463(17) Uiso 0.65 1 d PG A 1
F2 F 0.0314(5) 0.4661(5) 0.6462(3) 0.0394(15) Uiso 0.65 1 d PG A 1
F3 F 0.2037(5) 0.5807(5) 0.6311(3) 0.051(2) Uiso 0.65 1 d PG A 1
C5 C 0.1827(5) 0.1380(5) 0.5152(3) 0.0389(13) Uiso 0.60 1 d PG A 1
F4 F 0.1250(5) 0.1514(6) 0.4563(4) 0.0461(18) Uiso 0.60 1 d PG A 1
F5 F 0.2973(4) 0.1736(6) 0.5105(4) 0.059(2) Uiso 0.60 1 d PG A 1
F6 F 0.1332(6) 0.0236(5) 0.5084(5) 0.048(2) Uiso 0.60 1 d PG A 1
C12 C 0.0610(6) 0.5442(5) 0.9002(3) 0.0511(16) Uiso 0.50 1 d PG A 1
F7 F -0.0434(8) 0.4453(6) 0.8701(5) 0.050(2) Uiso 0.50 1 d PG A 1
F8 F 0.1023(7) 0.5367(9) 0.9658(4) 0.059(2) Uiso 0.50 1 d PG A 1
F9 F 0.0307(9) 0.6289(6) 0.9101(6) 0.057(2) Uiso 0.50 1 d PG A 1
C13 C 0.4683(5) 0.8112(5) 0.8617(3) 0.0575(17) Uiso 0.50 1 d PG A 1
F10 F 0.4783(9) 0.8853(8) 0.9205(4) 0.063(2) Uiso 0.50 1 d PG A 1
F11 F 0.5695(7) 0.8008(7) 0.8749(6) 0.063(2) Uiso 0.50 1 d PG A 1
F12 F 0.4747(9) 0.8654(8) 0.8089(4) 0.068(2) Uiso 0.50 1 d PG A 1
C20 C 0.0798(5) -0.2262(5) 0.6705(3) 0.0568(17) Uiso 0.50 1 d PGD A 1
F13 F -0.0051(7) -0.2185(7) 0.7004(4) 0.061(2) Uiso 0.50 1 d PG A 1
F14 F 0.0187(8) -0.3097(8) 0.6091(3) 0.074(3) Uiso 0.50 1 d PG A 1
F15 F 0.1357(7) -0.2671(8) 0.7135(4) 0.056(3) Uiso 0.50 1 d PG A 1
C21 C 0.5100(6) 0.0420(6) 0.6542(4) 0.066(2) Uiso 0.45 1 d PG A 1
F16 F 0.5781(8) 0.1414(6) 0.6384(6) 0.056(2) Uiso 0.45 1 d PG A 1
F17 F 0.5727(13) 0.0470(13) 0.7180(4) 0.095(4) Uiso 0.45 1 d PG A 1
F18 F 0.5092(9) -0.0425(6) 0.6063(6) 0.066(3) Uiso 0.45 1 d PG A 1
C25 C 0.7598(4) 0.4817(4) 0.7216(3) 0.0362(14) Uiso 0.60 1 d PG B 1
F19 F 0.8071(8) 0.4096(5) 0.7141(4) 0.058(2) Uiso 0.60 1 d PG B 1
F20 F 0.7442(6) 0.5066(5) 0.6581(3) 0.0493(17) Uiso 0.60 1 d PG B 1
F21 F 0.8470(6) 0.5803(5) 0.7684(3) 0.0520(18) Uiso 0.60 1 d PG B 1
C26 C 0.5974(6) 0.2345(6) 0.8803(4) 0.0435(16) Uiso 0.45 1 d PG B 1
F22 F 0.7161(6) 0.2664(9) 0.8918(6) 0.042(3) Uiso 0.45 1 d PG B 1
F23 F 0.5781(8) 0.2518(8) 0.9455(4) 0.053(2) Uiso 0.45 1 d PG B 1
F24 F 0.5377(8) 0.1196(6) 0.8518(4) 0.052(2) Uiso 0.45 1 d PG B 1
C33 C 0.4223(6) 0.6281(6) 0.5387(4) 0.0407(16) Uiso 0.40 1 d PG B 1
F25 F 0.3310(10) 0.5192(6) 0.5124(7) 0.036(4) Uiso 0.40 1 d PG B 1
F26 F 0.3693(9) 0.6949(9) 0.5489(5) 0.044(2) Uiso 0.40 1 d PG B 1
F27 F 0.4758(10) 0.6553(9) 0.4856(7) 0.058(4) Uiso 0.40 1 d PG B 1
C34 C 0.7804(4) 0.8850(4) 0.7490(3) 0.0503(15) Uiso 0.50 1 d PGD B 1
F28 F 0.8362(8) 0.8913(7) 0.8152(4) 0.058(2) Uiso 0.50 1 d PG B 1
F29 F 0.8684(7) 0.9257(7) 0.7152(4) 0.058(2) Uiso 0.50 1 d PG B 1
F30 F 0.7391(6) 0.9620(7) 0.7570(5) 0.053(2) Uiso 0.50 1 d PG B 1
C41 C 0.1678(7) -0.0451(6) 0.9089(4) 0.053(2) Uiso 0.40 1 d PG B 1
F31 F 0.1390(10) -0.1091(8) 0.8418(4) 0.050(2) Uiso 0.40 1 d PG B 1
F32 F 0.2362(10) -0.0777(13) 0.9498(5) 0.068(4) Uiso 0.40 1 d PG B 1
F33 F 0.0637(9) -0.0803(11) 0.9289(5) 0.052(3) Uiso 0.40 1 d PG B 1
C42 C 0.3115(10) 0.3621(9) 1.0484(5) 0.054(2) Uiso 0.35 1 d PG B 1
F34 F 0.2274(10) 0.3103(15) 1.0829(10) 0.090(8) Uiso 0.35 1 d PG B 1
F35 F 0.4190(9) 0.4111(10) 1.0973(6) 0.050(3) Uiso 0.35 1 d PG B 1
F36 F 0.2954(15) 0.4494(15) 1.0322(10) 0.091(6) Uiso 0.35 1 d PG B 1
C4' C 0.1408(8) 0.4807(6) 0.6112(4) 0.0332(13) Uiso 0.35 1 d PG A 2
F1' F 0.1014(8) 0.4608(8) 0.5400(4) 0.034(2) Uiso 0.35 1 d PG A 2
F2' F 0.0505(9) 0.4812(12) 0.6382(6) 0.063(4) Uiso 0.35 1 d PG A 2
F3' F 0.2331(8) 0.5895(8) 0.6341(5) 0.033(3) Uiso 0.35 1 d PG A 2
C5' C 0.1888(6) 0.1379(7) 0.5150(4) 0.0389(13) Uiso 0.40 1 d PG A 2
F4' F 0.1608(8) 0.1724(8) 0.4571(5) 0.047(3) Uiso 0.40 1 d PG A 2
F5' F 0.2983(6) 0.1455(8) 0.5172(5) 0.040(2) Uiso 0.40 1 d PG A 2
F6' F 0.1099(7) 0.0247(8) 0.5009(7) 0.048(3) Uiso 0.40 1 d PG A 2
C12' C 0.0616(12) 0.5493(12) 0.9017(6) 0.0511(16) Uiso 0.25 1 d PG A 2
F7' F -0.0151(17) 0.4364(10) 0.8916(10) 0.075(6) Uiso 0.25 1 d PG A 2
F8' F 0.1128(11) 0.5909(13) 0.9726(6) 0.048(4) Uiso 0.25 1 d PG A 2
F9' F -0.008(2) 0.5987(17) 0.8855(11) 0.109(9) Uiso 0.25 1 d PG A 2
C13' C 0.4663(9) 0.8113(9) 0.8648(6) 0.0575(17) Uiso 0.25 1 d PG A 2
F10' F 0.5083(14) 0.8575(14) 0.9359(5) 0.052(4) Uiso 0.25 1 d PG A 2
F11' F 0.5606(15) 0.8116(15) 0.8422(9) 0.067(5) Uiso 0.25 1 d PG A 2
F12' F 0.4419(16) 0.8869(17) 0.8370(10) 0.080(5) Uiso 0.25 1 d PG A 2
C20' C 0.0773(5) -0.2317(5) 0.6676(3) 0.0568(17) Uiso 0.50 1 d PG A 2
F13' F -0.0288(7) -0.2345(8) 0.6703(4) 0.062(2) Uiso 0.50 1 d PG A 2
F14' F 0.0549(8) -0.3037(7) 0.6045(3) 0.053(2) Uiso 0.50 1 d PG A 2
F15' F 0.1020(8) -0.2809(9) 0.7185(3) 0.062(3) Uiso 0.50 1 d PG A 2
C21' C 0.4972(7) 0.0181(9) 0.6511(6) 0.066(2) Uiso 0.30 1 d PGD A 2
F16' F 0.5879(12) 0.1272(9) 0.6773(8) 0.068(4) Uiso 0.30 1 d PG A 2
F17' F 0.5292(15) -0.0456(15) 0.6878(9) 0.095(5) Uiso 0.30 1 d PG A 2
F18' F 0.4997(12) -0.0156(13) 0.5834(5) 0.067(4) Uiso 0.30 1 d PG A 2
C25' C 0.7465(6) 0.4574(6) 0.7099(4) 0.0362(14) Uiso 0.40 1 d PG B 2
F19' F 0.7881(10) 0.3807(7) 0.7038(5) 0.049(3) Uiso 0.40 1 d PG B 2
F20' F 0.7176(8) 0.4684(8) 0.6434(4) 0.048(2) Uiso 0.40 1 d PG B 2
F21' F 0.8417(9) 0.5594(7) 0.7477(5) 0.057(3) Uiso 0.40 1 d PG B 2
C26' C 0.5979(11) 0.2363(9) 0.8814(6) 0.0435(16) Uiso 0.25 1 d PG B 2
F22' F 0.7015(12) 0.2358(15) 0.8758(10) 0.061(6) Uiso 0.25 1 d PG B 2
F23' F 0.6187(14) 0.2903(12) 0.9499(7) 0.045(4) Uiso 0.25 1 d PG B 2
F24' F 0.5153(11) 0.1256(10) 0.8723(8) 0.036(4) Uiso 0.25 1 d PG B 2
C33' C 0.4339(11) 0.6201(10) 0.5335(4) 0.0407(16) Uiso 0.30 1 d PGD B 2
F25' F 0.3246(16) 0.5255(10) 0.5160(13) 0.083(12) Uiso 0.30 1 d PG B 2
F26' F 0.4118(11) 0.7097(9) 0.5336(6) 0.045(3) Uiso 0.30 1 d PG B 2
F27' F 0.4830(13) 0.6116(11) 0.4785(7) 0.047(4) Uiso 0.30 1 d PG B 2
C34' C 0.7825(7) 0.8843(6) 0.7452(5) 0.0503(15) Uiso 0.25 1 d PGD B 2
F28' F 0.8737(12) 0.8856(11) 0.7915(8) 0.047(3) Uiso 0.25 1 d PG B 2
F29' F 0.8336(15) 0.9439(13) 0.6996(6) 0.063(5) Uiso 0.25 1 d PG B 2
F30' F 0.7435(12) 0.9477(13) 0.7831(8) 0.055(4) Uiso 0.25 1 d PG B 2
C41' C 0.1368(9) -0.0424(7) 0.9009(5) 0.053(2) Uiso 0.30 1 d PG B 2
F31' F 0.0929(12) -0.0986(11) 0.8311(5) 0.056(3) Uiso 0.30 1 d PG B 2
F32' F 0.1915(13) -0.0964(15) 0.9316(7) 0.077(5) Uiso 0.30 1 d PG B 2
F33' F 0.0400(11) -0.0634(12) 0.9271(6) 0.047(3) Uiso 0.30 1 d PG B 2
C42' C 0.2770(10) 0.3608(7) 1.0363(5) 0.054(2) Uiso 0.30 1 d PGD B 2
F34' F 0.2018(12) 0.3079(11) 1.0753(8) 0.043(4) Uiso 0.30 1 d PG B 2
F35' F 0.3842(9) 0.4342(11) 1.0836(7) 0.064(4) Uiso 0.30 1 d PG B 2
F36' F 0.2356(13) 0.4265(13) 1.0086(8) 0.082(5) Uiso 0.30 1 d PG B 2
C12" C 0.0684(10) 0.5396(10) 0.9051(6) 0.0511(16) Uiso 0.25 1 d PG A 3
F7" F -0.0461(14) 0.4730(13) 0.8644(7) 0.056(5) Uiso 0.25 1 d PG A 3
F8" F 0.0855(13) 0.4807(13) 0.9516(8) 0.058(4) Uiso 0.25 1 d PG A 3
F9" F 0.0713(15) 0.6336(9) 0.9440(9) 0.062(4) Uiso 0.25 1 d PG A 3
C13" C 0.4627(10) 0.8130(9) 0.8612(6) 0.0575(17) Uiso 0.25 1 d PG A 3
F10" F 0.4446(15) 0.8993(13) 0.8920(10) 0.062(4) Uiso 0.25 1 d PG A 3
F11" F 0.5504(17) 0.8132(17) 0.9100(10) 0.084(6) Uiso 0.25 1 d PG A 3
F12" F 0.5107(17) 0.8449(16) 0.8070(6) 0.065(5) Uiso 0.25 1 d PG A 3
C21" C 0.5029(8) 0.0284(12) 0.6581(7) 0.066(2) Uiso 0.25 1 d PGD A 3
F16" F 0.539(2) 0.084(2) 0.6078(11) 0.111(8) Uiso 0.25 1 d PG A 3
F17" F 0.5905(16) 0.0919(15) 0.7192(8) 0.066(5) Uiso 0.25 1 d PG A 3
F18" F 0.5057(14) -0.0718(11) 0.6407(11) 0.067(4) Uiso 0.25 1 d PG A 3
C26" C 0.6053(8) 0.2607(8) 0.8975(4) 0.0435(16) Uiso 0.30 1 d PG B 3
F22" F 0.7252(9) 0.2976(11) 0.9106(8) 0.054(4) Uiso 0.30 1 d PG B 3
F23" F 0.5863(9) 0.2946(9) 0.9605(5) 0.030(2) Uiso 0.30 1 d PG B 3
F24" F 0.5514(12) 0.1446(8) 0.8814(8) 0.059(4) Uiso 0.30 1 d PG B 3
C33" C 0.4273(8) 0.6050(9) 0.5297(5) 0.0407(16) Uiso 0.30 1 d PG B 3
F25" F 0.3514(9) 0.4930(8) 0.4965(6) 0.043(3) Uiso 0.30 1 d PG B 3
F26" F 0.3580(14) 0.6572(11) 0.5289(9) 0.072(5) Uiso 0.30 1 d PG B 3
F27" F 0.5000(13) 0.6467(12) 0.4871(10) 0.051(5) Uiso 0.30 1 d PG B 3
C34" C 0.7811(8) 0.8867(7) 0.7521(5) 0.0503(15) Uiso 0.25 1 d PGD B 3
F28" F 0.7916(15) 0.9057(14) 0.8229(6) 0.068(5) Uiso 0.25 1 d PG B 3
F29" F 0.8917(11) 0.9088(13) 0.7444(9) 0.058(4) Uiso 0.25 1 d PG B 3
F30" F 0.7601(15) 0.9691(14) 0.7314(9) 0.073(5) Uiso 0.25 1 d PG B 3
C41" C 0.1766(9) -0.0480(8) 0.9069(5) 0.053(2) Uiso 0.30 1 d PG B 3
F31" F 0.1919(12) -0.1107(12) 0.8525(5) 0.063(4) Uiso 0.30 1 d PG B 3
F32" F 0.2214(10) -0.0696(12) 0.9666(5) 0.040(3) Uiso 0.30 1 d PG B 3
F33" F 0.0563(10) -0.0944(17) 0.8989(8) 0.084(5) Uiso 0.30 1 d PG B 3
C42" C 0.2909(9) 0.3714(8) 1.0388(5) 0.054(2) Uiso 0.35 1 d PG B 3
F34" F 0.1824(8) 0.3343(11) 1.0536(8) 0.082(4) Uiso 0.35 1 d PG B 3
F35" F 0.3706(10) 0.3930(12) 1.1005(6) 0.071(4) Uiso 0.35 1 d PG B 3
F36" F 0.3193(11) 0.4742(10) 1.0245(7) 0.056(3) Uiso 0.35 1 d PG B 3
N1 N 0.2163(4) 0.4059(4) 0.7066(2) 0.0317(9) Uani 1 1 d . A .
N2 N 0.1978(4) 0.1743(4) 0.6472(2) 0.0311(9) Uani 1 1 d . A .
N3 N 0.5534(4) 0.4569(4) 0.7275(2) 0.0354(10) Uani 1 1 d . B .
N4 N 0.4473(4) 0.2964(4) 0.8291(2) 0.0345(10) Uani 1 1 d . B .
N5 N 0.0363(5) 0.1936(5) 0.8268(3) 0.0503(13) Uani 1 1 d . . .
N6 N -0.0933(6) 0.1735(6) 0.6483(4) 0.0673(16) Uani 1 1 d . . .
C1 C 0.1710(5) 0.3903(4) 0.6363(3) 0.0317(11) Uani 1 1 d . . .
C2 C 0.1607(5) 0.3024(5) 0.5800(3) 0.0339(11) Uani 1 1 d . A .
H2 H 0.1361 0.3076 0.5324 0.041 Uiso 1 1 calc R . .
C3 C 0.1825(5) 0.2072(4) 0.5855(3) 0.0314(11) Uani 1 1 d . . .
C6 C 0.2283(5) 0.5002(4) 0.7617(3) 0.0321(11) Uani 1 1 d . . .
C7 C 0.1388(5) 0.4807(5) 0.7997(3) 0.0359(12) Uani 1 1 d . A .
H7 H 0.0658 0.4080 0.7855 0.043 Uiso 1 1 calc R . .
C8 C 0.1560(5) 0.5674(5) 0.8584(3) 0.0394(12) Uani 1 1 d . . .
C9 C 0.2625(5) 0.6757(5) 0.8792(3) 0.0400(13) Uani 1 1 d . A .
H9 H 0.2736 0.7349 0.9186 0.048 Uiso 1 1 calc R . .
C10 C 0.3520(5) 0.6958(5) 0.8414(3) 0.0387(12) Uani 1 1 d . . .
C11 C 0.3350(5) 0.6076(5) 0.7834(3) 0.0372(12) Uani 1 1 d . A .
H11 H 0.3968 0.6212 0.7585 0.045 Uiso 1 1 calc R . .
C14 C 0.2299(5) 0.0840(5) 0.6510(3) 0.0339(11) Uani 1 1 d . . .
C15 C 0.1435(5) -0.0223(5) 0.6598(3) 0.0386(12) Uani 1 1 d . A .
H15 H 0.0642 -0.0345 0.6616 0.046 Uiso 1 1 calc R . .
C16 C 0.1755(6) -0.1104(4) 0.6658(3) 0.0461(14) Uani 1 1 d D . .
C17 C 0.2918(7) -0.0937(6) 0.6651(3) 0.0546(17) Uani 1 1 d . A .
H17 H 0.3123 -0.1538 0.6692 0.066 Uiso 1 1 calc R . .
C18 C 0.3773(5) 0.0122(6) 0.6583(4) 0.0529(16) Uani 1 1 d D . .
C19 C 0.3484(5) 0.1020(5) 0.6520(3) 0.0437(13) Uani 1 1 d . A .
H19 H 0.4088 0.1745 0.6483 0.052 Uiso 1 1 calc R . .
C22 C 0.6386(5) 0.4260(5) 0.7458(3) 0.0355(12) Uani 1 1 d . . .
C23 C 0.6368(5) 0.3509(5) 0.7908(3) 0.0395(12) Uani 1 1 d . B .
H23 H 0.7013 0.3319 0.7937 0.047 Uiso 1 1 calc R . .
C24 C 0.5542(5) 0.2997(5) 0.8321(3) 0.0372(12) Uani 1 1 d . . .
C27 C 0.5752(5) 0.5553(5) 0.6985(3) 0.0341(11) Uani 1 1 d . . .
C28 C 0.4947(5) 0.5409(5) 0.6342(3) 0.0377(12) Uani 1 1 d . B .
H28 H 0.4290 0.4657 0.6095 0.045 Uiso 1 1 calc R . .
C29 C 0.5101(5) 0.6354(5) 0.6063(3) 0.0407(13) Uani 1 1 d D . .
C30 C 0.6037(5) 0.7482(5) 0.6430(3) 0.0443(14) Uani 1 1 d . B .
H30 H 0.6140 0.8127 0.6239 0.053 Uiso 1 1 calc R . .
C31 C 0.6808(5) 0.7634(4) 0.7078(3) 0.0434(13) Uani 1 1 d D . .
C32 C 0.6664(5) 0.6676(5) 0.7362(3) 0.0397(12) Uani 1 1 d . B .
H32 H 0.7189 0.6797 0.7811 0.048 Uiso 1 1 calc R . .
C35 C 0.3733(5) 0.2476(5) 0.8768(3) 0.0371(12) Uani 1 1 d . . .
C36 C 0.3027(6) 0.1277(5) 0.8668(3) 0.0435(13) Uani 1 1 d . B .
H36 H 0.3033 0.0751 0.8278 0.052 Uiso 1 1 calc R . .
C37 C 0.2311(6) 0.0845(5) 0.9139(3) 0.0484(15) Uani 1 1 d . . .
C38 C 0.2276(6) 0.1607(6) 0.9713(3) 0.0492(15) Uani 1 1 d . B .
H38 H 0.1806 0.1313 1.0039 0.059 Uiso 1 1 calc R . .
C39 C 0.2942(6) 0.2806(5) 0.9796(3) 0.0467(14) Uani 1 1 d D . .
C40 C 0.3656(6) 0.3239(5) 0.9328(3) 0.0450(14) Uani 1 1 d . B .
H40 H 0.4096 0.4056 0.9387 0.054 Uiso 1 1 calc R . .
C43 C -0.0154(7) 0.1863(6) 0.8701(4) 0.0523(16) Uani 1 1 d . . .
C44 C -0.0802(9) 0.1767(9) 0.9271(5) 0.088(3) Uani 1 1 d . . .
H44A H -0.0449 0.1508 0.9647 0.124 Uiso 1 1 calc R . .
H44B H -0.1669 0.1201 0.9064 0.124 Uiso 1 1 calc R . .
H44C H -0.0722 0.2528 0.9481 0.124 Uiso 1 1 calc R . .
C45 C -0.1515(6) 0.1846(7) 0.6019(4) 0.0577(17) Uani 1 1 d . . .
C46 C -0.2221(8) 0.2014(10) 0.5415(5) 0.099(3) Uani 1 1 d . . .
H46A H -0.2359 0.2671 0.5587 0.138 Uiso 1 1 calc R . .
H46B H -0.3009 0.1307 0.5206 0.138 Uiso 1 1 calc R . .
H46C H -0.1766 0.2178 0.5047 0.138 Uiso 1 1 calc R . .

loop_
_atom_site_aniso_label
_atom_site_aniso_U_11
_atom_site_aniso_U_22
_atom_site_aniso_U_33
_atom_site_aniso_U_23
_atom_site_aniso_U_13
_atom_site_aniso_U_12
Ag1 0.0341(2) 0.0323(2) 0.0353(2) 0.01319(17) 0.00649(17) 0.01677(18)
Ag2 0.0483(3) 0.0381(2) 0.0416(3) 0.01605(19) 0.0220(2) 0.0213(2)
N1 0.038(2) 0.028(2) 0.033(2) 0.0092(18) 0.0108(19) 0.0185(19)
N2 0.033(2) 0.029(2) 0.032(2) 0.0068(18) 0.0081(18) 0.0165(19)
N3 0.034(2) 0.035(2) 0.038(2) 0.014(2) 0.0076(19) 0.016(2)
N4 0.037(2) 0.034(2) 0.031(2) 0.0124(19) 0.0058(19) 0.015(2)
N5 0.059(3) 0.059(3) 0.037(3) 0.019(2) 0.020(3) 0.027(3)
N6 0.049(3) 0.080(4) 0.073(4) 0.028(3) 0.011(3) 0.030(3)
C1 0.033(3) 0.032(3) 0.034(3) 0.015(2) 0.010(2) 0.017(2)
C2 0.039(3) 0.034(3) 0.028(3) 0.010(2) 0.006(2) 0.017(2)
C3 0.031(3) 0.030(3) 0.032(3) 0.008(2) 0.011(2) 0.012(2)
C6 0.042(3) 0.032(3) 0.031(3) 0.009(2) 0.009(2) 0.024(2)
C7 0.036(3) 0.033(3) 0.038(3) 0.010(2) 0.009(2) 0.015(2)
C8 0.044(3) 0.043(3) 0.037(3) 0.011(2) 0.012(2) 0.026(3)
C9 0.050(3) 0.037(3) 0.034(3) 0.005(2) 0.009(3) 0.023(3)
C10 0.046(3) 0.032(3) 0.036(3) 0.008(2) 0.007(2) 0.018(3)
C11 0.041(3) 0.034(3) 0.040(3) 0.013(2) 0.014(2) 0.018(2)
C14 0.041(3) 0.031(3) 0.033(3) 0.004(2) 0.008(2) 0.022(2)
C15 0.045(3) 0.036(3) 0.035(3) 0.007(2) 0.009(2) 0.021(3)
C16 0.068(4) 0.034(3) 0.039(3) 0.006(2) 0.006(3) 0.030(3)
C17 0.077(5) 0.050(4) 0.049(4) 0.006(3) 0.003(3) 0.047(4)
C18 0.051(4) 0.056(4) 0.055(4) -0.001(3) 0.002(3) 0.038(3)
C19 0.043(3) 0.040(3) 0.044(3) 0.002(3) 0.007(3) 0.020(3)
C22 0.036(3) 0.033(3) 0.036(3) 0.010(2) 0.007(2) 0.016(2)
C23 0.038(3) 0.042(3) 0.041(3) 0.014(3) 0.006(2) 0.022(3)
C24 0.039(3) 0.032(3) 0.036(3) 0.012(2) 0.002(2) 0.015(2)
C27 0.035(3) 0.035(3) 0.038(3) 0.018(2) 0.015(2) 0.017(2)
C28 0.037(3) 0.038(3) 0.039(3) 0.014(2) 0.014(2) 0.016(2)
C29 0.044(3) 0.044(3) 0.042(3) 0.022(3) 0.019(3) 0.021(3)
C30 0.044(3) 0.044(3) 0.057(4) 0.027(3) 0.020(3) 0.023(3)
C31 0.044(3) 0.039(3) 0.053(4) 0.017(3) 0.020(3) 0.020(3)
C32 0.041(3) 0.043(3) 0.039(3) 0.016(3) 0.011(2) 0.021(3)
C35 0.043(3) 0.036(3) 0.030(3) 0.014(2) 0.005(2) 0.017(2)
C36 0.053(3) 0.038(3) 0.036(3) 0.012(2) 0.009(3) 0.019(3)
C37 0.058(4) 0.040(3) 0.040(3) 0.017(3) 0.012(3) 0.015(3)
C38 0.054(4) 0.051(4) 0.038(3) 0.020(3) 0.013(3) 0.018(3)
C39 0.053(4) 0.048(4) 0.035(3) 0.010(3) 0.012(3) 0.020(3)
C40 0.048(3) 0.036(3) 0.043(3) 0.012(3) 0.008(3) 0.014(3)
C43 0.066(4) 0.060(4) 0.043(3) 0.022(3) 0.020(3) 0.035(3)
C44 0.112(7) 0.127(8) 0.069(5) 0.045(5) 0.059(5) 0.075(7)
C45 0.042(4) 0.070(5) 0.056(4) 0.017(4) 0.014(3) 0.023(3)
C46 0.074(6) 0.145(9) 0.067(5) 0.042(6) 0.000(4) 0.046(6)

loop_
_atom_type_symbol
_atom_type_description
_atom_type_scat_dispersion_real
_atom_type_scat_dispersion_imag
_atom_type_scat_source
C C 0.0033 0.0016 'International Tables Vol C Tables 4.2.6.8 and 6.1.1.4'
H H 0.0000 0.0000 'International Tables Vol C Tables 4.2.6.8 and 6.1.1.4'
N N 0.0061 0.0033 'International Tables Vol C Tables 4.2.6.8 and 6.1.1.4'
F F 0.0171 0.0103 'International Tables Vol C Tables 4.2.6.8 and 6.1.1.4'
Ag Ag -0.8971 1.1015 'International Tables Vol C Tables 4.2.6.8 and 6.1.1.4'

loop_
_geom_angle_atom_site_label_1
_geom_angle_atom_site_label_2
_geom_angle_atom_site_label_3
_geom_angle
N4 Ag1 N1 149.88(16)
N4 Ag1 N3 88.03(16)
N1 Ag1 N3 119.56(15)
N4 Ag1 N2 105.52(15)
N1 Ag1 N2 74.51(14)
N3 Ag1 N2 116.18(15)
N5 Ag2 N2 155.66(18)
N5 Ag2 N6 99.1(2)
N2 Ag2 N6 102.56(19)
N5 Ag2 N1 116.27(17)
N2 Ag2 N1 74.71(14)
N6 Ag2 N1 90.29(18)
F2 C4 F3 106.3
F2 C4 F1 105.8
F3 C4 F1 106.3
F2 C4 C1 112.5(4)
F3 C4 C1 111.6(4)
F1 C4 C1 113.8(4)
F4 C5 F6 106.3
F4 C5 F5 105.8
F6 C5 F5 106.3
F4 C5 C3 113.7(5)
F6 C5 C3 114.3(5)
F5 C5 C3 109.9(5)
F7 C12 F9 106.3
F7 C12 F8 105.8
F9 C12 F8 106.3
F7 C12 C8 114.6(6)
F9 C12 C8 112.5(6)
F8 C12 C8 110.8(6)
F12 C13 F11 106.3
F12 C13 F10 106.3
F11 C13 F10 105.8
F12 C13 C10 111.3(6)
F11 C13 C10 113.3(6)
F10 C13 C10 113.3(5)
F15 C20 F13 106.3
F15 C20 F14 106.3
F13 C20 F14 105.8
F15 C20 C16 107.5(6)
F13 C20 C16 113.2(6)
F14 C20 C16 117.1(6)
F17 C21 F18 106.3
F17 C21 F16 105.8
F18 C21 F16 106.3
F17 C21 C18 108.5(8)
F18 C21 C18 110.9(6)
F16 C21 C18 118.4(6)
F19 C25 F20 105.8
F19 C25 F21 106.3
F20 C25 F21 106.3
F19 C25 C22 111.3(5)
F20 C25 C22 113.2(4)
F21 C25 C22 113.4(4)
F23 C26 F24 106.3
F23 C26 F22 105.8
F24 C26 F22 106.3
F23 C26 C24 111.8(6)
F24 C26 C24 111.9(6)
F22 C26 C24 114.2(6)
F26 C33 F25 105.8
F26 C33 F27 106.3
F25 C33 F27 106.3
F26 C33 C29 115.3(6)
F25 C33 C29 109.7(7)
F27 C33 C29 112.8(7)
F28 C34 F30 106.3
F28 C34 F29 105.8
F30 C34 F29 106.3
F28 C34 C31 113.8(5)
F30 C34 C31 112.8(5)
F29 C34 C31 111.3(5)
F32 C41 F33 106.3
F32 C41 F31 105.8
F33 C41 F31 106.3
F32 C41 C37 113.2(8)
F33 C41 C37 112.6(7)
F31 C41 C37 112.1(7)
F35 C42 F36 106.3
F35 C42 F34 105.8
F36 C42 F34 106.3
F35 C42 C39 117.8(9)
F36 C42 C39 108.5(11)
F34 C42 C39 111.6(11)
F3' C4' F1' 106.3
F3' C4' F2' 106.3
F1' C4' F2' 105.8
F3' C4' C1 114.2(7)
F1' C4' C1 115.6(7)
F2' C4' C1 108.1(8)
F6' C5' F5' 106.3
F6' C5' F4' 106.3
F5' C5' F4' 105.8
F6' C5' C3 110.9(7)
F5' C5' C3 114.2(6)
F4' C5' C3 112.8(6)
F7' C12' F9' 106.3
F7' C12' F8' 105.8
F9' C12' F8' 106.3
F7' C12' C8 111.4(12)
F9' C12' C8 114.2(14)
F8' C12' C8 112.3(10)
F12' C13' F11' 106.3
F12' C13' F10' 106.3
F11' C13' F10' 105.8
F12' C13' C10 108.0(11)
F11' C13' C10 114.8(10)
F10' C13' C10 115.0(9)
F14' C20' F13' 105.8
F14' C20' F15' 106.3
F13' C20' F15' 106.3
F14' C20' C16 106.0(5)
F13' C20' C16 112.4(6)
F15' C20' C16 119.2(6)
F17' C21' F16' 105.8
F17' C21' F18' 106.3
F16' C21' F18' 106.3
F17' C21' C18 113.5(10)
F16' C21' C18 110.2(9)
F18' C21' C18 114.2(9)
F19' C25' F20' 105.8
F19' C25' F21' 106.3
F20' C25' F21' 106.3
F19' C25' C22 115.0(7)
F20' C25' C22 112.4(6)
F21' C25' C22 110.5(6)
F24' C26' F23' 106.3
F24' C26' F22' 106.3
F23' C26' F22' 105.8
F24' C26' C24 113.7(9)
F23' C26' C24 108.3(9)
F22' C26' C24 115.8(11)
F26' C33' F25' 105.8
F26' C33' F27' 106.3
F25' C33' F27' 106.3
F26' C33' C29 110.5(9)
F25' C33' C29 111.9(13)
F27' C33' C29 115.5(10)
F29' C34' F28' 105.8
F29' C34' F30' 106.3
F28' C34' F30' 106.3
F29' C34' C31 113.1(10)
F28' C34' C31 113.1(9)
F30' C34' C31 111.8(9)
F31' C41' F32' 105.8
F31' C41' F33' 106.3
F32' C41' F33' 106.3
F31' C41' C37 112.6(8)
F32' C41' C37 108.3(9)
F33' C41' C37 116.8(8)
F36' C42' F35' 106.3
F36' C42' F34' 106.3
F35' C42' F34' 105.8
F36' C42' C39 112.9(9)
F35' C42' C39 109.6(9)
F34' C42' C39 115.4(9)
F9" C12" F7" 106.3
F9" C12" F8" 106.3
F7" C12" F8" 105.8
F9" C12" C8 113.6(10)
F7" C12" C8 110.3(11)
F8" C12" C8 114.1(10)
F12" C13" F11" 106.3
F12" C13" F10" 106.3
F11" C13" F10" 105.8
F12" C13" C10 115.3(10)
F11" C13" C10 108.8(11)
F10" C13" C10 113.7(10)
F16" C21" F17" 105.8
F16" C21" F18" 106.3
F17" C21" F18" 106.3
F16" C21" C18 108.0(13)
F17" C21" C18 116.4(12)
F18" C21" C18 113.4(11)
F22" C26" F24" 106.3
F22" C26" F23" 105.8
F24" C26" F23" 106.3
F22" C26" C24 113.2(8)
F24" C26" C24 109.0(8)
F23" C26" C24 115.6(7)
F25" C33" F27" 106.3
F25" C33" F26" 105.8
F27" C33" F26" 106.3
F25" C33" C29 118.3(8)
F27" C33" C29 107.7(10)
F26" C33" C29 111.8(9)
F30" C34" F29" 106.3
F30" C34" F28" 106.3
F29" C34" F28" 105.8
F30" C34" C31 111.5(10)
F29" C34" C31 112.3(9)
F28" C34" C31 114.1(10)
F31" C41" F33" 106.3
F31" C41" F32" 105.8
F33" C41" F32" 106.3
F31" C41" C37 117.1(9)
F33" C41" C37 109.1(10)
F32" C41" C37 111.6(8)
F34" C42" F36" 106.3
F34" C42" F35" 105.8
F36" C42" F35" 106.3
F34" C42" C39 113.1(8)
F36" C42" C39 115.1(8)
F35" C42" C39 109.7(8)
C1 N1 C6 122.7(4)
C1 N1 Ag1 123.2(3)
C6 N1 Ag1 107.0(3)
C1 N1 Ag2 103.1(3)
C6 N1 Ag2 114.0(3)
Ag1 N1 Ag2 77.21(12)
C3 N2 C14 121.8(4)
C3 N2 Ag2 117.7(3)
C14 N2 Ag2 114.8(3)
C3 N2 Ag1 107.7(3)
C14 N2 Ag1 107.1(3)
Ag2 N2 Ag1 76.63(12)
C22 N3 C27 122.9(4)
C22 N3 Ag1 121.0(3)
C27 N3 Ag1 115.9(3)
C24 N4 C35 122.5(4)
C24 N4 Ag1 123.0(4)
C35 N4 Ag1 114.5(3)
C43 N5 Ag2 165.5(6)
C45 N6 Ag2 157.5(6)
N1 C1 C2 125.3(5)
N1 C1 C4' 119.7(5)
C2 C1 C4' 114.6(5)
N1 C1 C4 118.4(4)
C2 C1 C4 116.2(4)
C4' C1 C4 10.4(4)
C1 C2 C3 128.1(5)
N2 C3 C2 124.2(5)
N2 C3 C5 120.3(4)
C2 C3 C5 115.4(4)
N2 C3 C5' 119.2(5)
C2 C3 C5' 116.6(5)
C5 C3 C5' 2.6(4)
C11 C6 C7 118.9(5)
C11 C6 N1 120.6(5)
C7 C6 N1 120.1(5)
C8 C7 C6 120.5(5)
C7 C8 C9 120.3(5)
C7 C8 C12" 119.8(6)
C9 C8 C12" 119.4(6)
C7 C8 C12 120.0(5)
C9 C8 C12 119.7(5)
C12" C8 C12 6.1(5)
C7 C8 C12' 122.2(7)
C9 C8 C12' 117.5(7)
C12" C8 C12' 7.4(7)
C12 C8 C12' 2.4(6)
C10 C9 C8 119.5(5)
C9 C10 C11 119.9(5)
C9 C10 C13" 119.6(6)
C11 C10 C13" 120.5(6)
C9 C10 C13' 119.0(6)
C11 C10 C13' 121.1(6)
C13" C10 C13' 3.4(6)
C9 C10 C13 121.5(5)
C11 C10 C13 118.6(5)
C13" C10 C13 3.1(5)
C13' C10 C13 2.6(5)
C6 C11 C10 120.9(5)
C19 C14 C15 119.1(5)
C19 C14 N2 121.6(5)
C15 C14 N2 119.2(5)
C16 C15 C14 119.5(5)
C17 C16 C15 121.3(5)
C17 C16 C20 119.8(5)
C15 C16 C20 118.9(6)
C17 C16 C20' 118.8(5)
C15 C16 C20' 119.7(5)
C20 C16 C20' 2.3(4)
C16 C17 C18 118.8(5)
C17 C18 C19 121.3(5)
C17 C18 C21" 117.8(7)
C19 C18 C21" 120.9(8)
C17 C18 C21' 114.8(6)
C19 C18 C21' 123.6(7)
C21" C18 C21' 6.0(6)
C17 C18 C21 124.5(6)
C19 C18 C21 114.2(6)
C21" C18 C21 7.0(6)
C21' C18 C21 10.1(5)
C14 C19 C18 119.8(6)
N3 C22 C23 126.5(5)
N3 C22 C25' 121.3(5)
C23 C22 C25' 111.7(5)
N3 C22 C25 119.6(5)
C23 C22 C25 113.7(5)
C25' C22 C25 11.7(4)
C24 C23 C22 130.5(5)
N4 C24 C23 127.1(5)
N4 C24 C26' 120.4(6)
C23 C24 C26' 112.4(6)
N4 C24 C26 120.6(5)
C23 C24 C26 112.1(5)
C26' C24 C26 1.0(6)
N4 C24 C26" 116.2(5)
C23 C24 C26" 115.9(5)
C26' C24 C26" 13.8(6)
C26 C24 C26" 14.7(4)
C32 C27 C28 118.6(5)
C32 C27 N3 121.8(5)
C28 C27 N3 119.3(5)
C29 C28 C27 120.8(5)
C28 C29 C30 120.8(5)
C28 C29 C33' 121.6(6)
C30 C29 C33' 117.5(6)
C28 C29 C33 123.9(6)
C30 C29 C33 115.1(5)
C33' C29 C33 9.0(6)
C28 C29 C33" 115.4(6)
C30 C29 C33" 123.5(6)
C33' C29 C33" 6.4(6)
C33 C29 C33" 13.5(5)
C31 C30 C29 118.7(5)
C30 C31 C32 120.9(5)
C30 C31 C34' 117.7(6)
C32 C31 C34' 121.3(6)
C30 C31 C34 119.3(5)
C32 C31 C34 119.8(5)
C34' C31 C34 3.2(5)
C30 C31 C34" 120.5(6)
C32 C31 C34" 118.5(6)
C34' C31 C34" 4.9(6)
C34 C31 C34" 1.8(5)
C27 C32 C31 120.2(5)
C36 C35 C40 118.6(5)
C36 C35 N4 122.6(5)
C40 C35 N4 118.7(5)
C37 C36 C35 120.6(6)
C36 C37 C38 120.6(6)
C36 C37 C41 120.3(6)
C38 C37 C41 118.7(6)
C36 C37 C41' 124.2(6)
C38 C37 C41' 114.4(6)
C41 C37 C41' 15.7(5)
C36 C37 C41" 116.0(6)
C38 C37 C41" 122.5(6)
C41 C37 C41" 5.2(5)
C41' C37 C41" 20.1(5)
C39 C38 C37 118.9(5)
C40 C39 C38 120.6(5)
C40 C39 C42 119.1(7)
C38 C39 C42 118.9(7)
C40 C39 C42' 121.3(6)
C38 C39 C42' 117.9(6)
C42 C39 C42' 17.2(6)
C40 C39 C42" 116.7(6)
C38 C39 C42" 122.7(6)
C42 C39 C42" 13.8(6)
C42' C39 C42" 6.0(6)
C39 C40 C35 120.7(5)
N5 C43 C44 178.8(8)
N6 C45 C46 177.8(8)

loop_
_geom_bond_atom_site_label_1
_geom_bond_atom_site_label_2
_geom_bond_distance
Ag1 N4 2.203(4)
Ag1 N1 2.246(4)
Ag1 N3 2.272(4)
Ag1 N2 2.624(4)
Ag2 N5 2.147(5)
Ag2 N2 2.257(4)
Ag2 N6 2.404(6)
Ag2 N1 2.605(4)
C4 F2 1.3199
C4 F3 1.3200
C4 F1 1.3201
C4 C1 1.535(6)
C5 F4 1.3200
C5 F6 1.3200
C5 F5 1.3200
C5 C3 1.508(7)
C12 F7 1.3200
C12 F9 1.3200
C12 F8 1.3201
C12 C8 1.489(8)
C13 F12 1.3199
C13 F11 1.3200
C13 F10 1.3201
C13 C10 1.498(8)
C20 F15 1.3200
C20 F13 1.3200
C20 F14 1.3200
C20 C16 1.489(6)
C21 F17 1.3198
C21 F18 1.3200
C21 F16 1.3201
C21 C18 1.546(9)
C25 F19 1.3200
C25 F20 1.3200
C25 F21 1.3201
C25 C22 1.550(7)
C26 F23 1.3199
C26 F24 1.3200
C26 F22 1.3200
C26 C24 1.541(8)
C33 F26 1.3199
C33 F25 1.3200
C33 F27 1.3201
C33 C29 1.519(9)
C34 F28 1.3200
C34 F30 1.3200
C34 F29 1.3201
C34 C31 1.500(5)
C41 F32 1.3199
C41 F33 1.3200
C41 F31 1.3200
C41 C37 1.502(9)
C42 F35 1.3199
C42 F36 1.3200
C42 F34 1.3200
C42 C39 1.484(12)
C4' F3' 1.3199
C4' F1' 1.3201
C4' F2' 1.3201
C4' C1 1.515(9)
C5' F6' 1.3200
C5' F5' 1.3200
C5' F4' 1.3200
C5' C3 1.545(8)
C12' F7' 1.3199
C12' F9' 1.3200
C12' F8' 1.3201
C12' C8 1.510(14)
C13' F12' 1.3199
C13' F11' 1.3200
C13' F10' 1.3201
C13' C10 1.484(11)
C20' F14' 1.3200
C20' F13' 1.3200
C20' F15' 1.3201
C20' C16 1.531(8)
C21' F17' 1.3200
C21' F16' 1.3200
C21' F18' 1.3202
C21' C18 1.495(6)
C25' F19' 1.3198
C25' F20' 1.3200
C25' F21' 1.3201
C25' C22 1.538(8)
C26' F24' 1.3199
C26' F23' 1.3199
C26' F22' 1.3200
C26' C24 1.538(12)
C33' F26' 1.3199
C33' F25' 1.3199
C33' F27' 1.3200
C33' C29 1.489(7)
C34' F29' 1.3199
C34' F28' 1.3199
C34' F30' 1.3200
C34' C31 1.487(6)
C41' F31' 1.3199
C41' F32' 1.3200
C41' F33' 1.3201
C41' C37 1.503(10)
C42' F36' 1.3200
C42' F35' 1.3201
C42' F34' 1.3201
C42' C39 1.503(6)
C12" F9" 1.3199
C12" F7" 1.3200
C12" F8" 1.3201
C12" C8 1.486(11)
C13" F12" 1.3199
C13" F11" 1.3201
C13" F10" 1.3201
C13" C10 1.479(12)
C21" F16" 1.3199
C21" F17" 1.3199
C21" F18" 1.3200
C21" C18 1.488(6)
C26" F22" 1.3200
C26" F24" 1.3200
C26" F23" 1.3201
C26" C24 1.576(9)
C33" F25" 1.3200
C33" F27" 1.3200
C33" F26" 1.3200
C33" C29 1.535(11)
C34" F30" 1.3199
C34" F29" 1.3199
C34" F28" 1.3202
C34" C31 1.530(6)
C41" F31" 1.3199
C41" F33" 1.3200
C41" F32" 1.3201
C41" C37 1.533(11)
C42" F34" 1.3199
C42" F36" 1.3200
C42" F35" 1.3200
C42" C39 1.532(10)
N1 C1 1.324(7)
N1 C6 1.432(6)
N2 C3 1.337(7)
N2 C14 1.416(7)
N3 C22 1.314(7)
N3 C27 1.419(7)
N4 C24 1.309(7)
N4 C35 1.429(7)
N5 C43 1.125(8)
N6 C45 1.127(9)
C1 C2 1.396(7)
C2 C3 1.406(7)
C6 C11 1.383(8)
C6 C7 1.387(7)
C7 C8 1.385(8)
C8 C9 1.388(8)
C9 C10 1.383(8)
C10 C11 1.389(8)
C14 C19 1.390(8)
C14 C15 1.392(8)
C15 C16 1.394(8)
C16 C17 1.373(9)
C17 C18 1.371(10)
C18 C19 1.392(9)
C22 C23 1.403(8)
C23 C24 1.403(8)
C27 C32 1.381(8)
C27 C28 1.391(8)
C28 C29 1.376(8)
C29 C30 1.389(8)
C30 C31 1.373(8)
C31 C32 1.398(8)
C35 C36 1.382(8)
C35 C40 1.398(8)
C36 C37 1.385(8)
C37 C38 1.389(9)
C38 C39 1.382(9)
C39 C40 1.380(8)
C43 C44 1.454(9)
C45 C46 1.449(11)

loop_
_geom_torsion_atom_site_label_1
_geom_torsion_atom_site_label_2
_geom_torsion_atom_site_label_3
_geom_torsion_atom_site_label_4
_geom_torsion
N4 Ag1 N1 C1 -144.3(4)
N3 Ag1 N1 C1 61.7(4)
N2 Ag1 N1 C1 -49.9(4)
N4 Ag1 N1 C6 64.6(5)
N3 Ag1 N1 C6 -89.4(3)
N2 Ag1 N1 C6 159.0(3)
N4 Ag1 N1 Ag2 -46.9(3)
N3 Ag1 N1 Ag2 159.10(13)
N2 Ag1 N1 Ag2 47.44(11)
N5 Ag2 N1 C1 -140.5(3)
N2 Ag2 N1 C1 62.8(3)
N6 Ag2 N1 C1 -40.1(3)
N5 Ag2 N1 C6 -5.3(4)
N2 Ag2 N1 C6 -162.0(4)
N6 Ag2 N1 C6 95.1(4)
N5 Ag2 N1 Ag1 97.90(19)
N2 Ag2 N1 Ag1 -58.80(13)
N6 Ag2 N1 Ag1 -161.74(19)
N5 Ag2 N2 C3 -176.6(4)
N6 Ag2 N2 C3 30.9(4)
N1 Ag2 N2 C3 -56.0(4)
N5 Ag2 N2 C14 29.5(6)
N6 Ag2 N2 C14 -123.1(4)
N1 Ag2 N2 C14 150.1(4)
N5 Ag2 N2 Ag1 -73.4(4)
N6 Ag2 N2 Ag1 134.03(17)
N1 Ag2 N2 Ag1 47.21(11)
N4 Ag1 N2 C3 -154.5(3)
N1 Ag1 N2 C3 56.8(3)
N3 Ag1 N2 C3 -58.9(4)
N4 Ag1 N2 C14 -22.0(3)
N1 Ag1 N2 C14 -170.7(3)
N3 Ag1 N2 C14 73.6(3)
N4 Ag1 N2 Ag2 90.28(15)
N1 Ag1 N2 Ag2 -58.43(13)
N3 Ag1 N2 Ag2 -174.17(13)
N4 Ag1 N3 C22 18.9(4)
N1 Ag1 N3 C22 -173.8(4)
N2 Ag1 N3 C22 -87.5(4)
N4 Ag1 N3 C27 -156.6(4)
N1 Ag1 N3 C27 10.7(4)
N2 Ag1 N3 C27 97.1(4)
N1 Ag1 N4 C24 -173.0(4)
N3 Ag1 N4 C24 -15.4(4)
N2 Ag1 N4 C24 101.2(4)
N1 Ag1 N4 C35 8.1(5)
N3 Ag1 N4 C35 165.7(4)
N2 Ag1 N4 C35 -77.6(4)
N2 Ag2 N5 C43 -148(2)
N6 Ag2 N5 C43 4(2)
N1 Ag2 N5 C43 99(2)
N5 Ag2 N6 C45 147.3(17)
N2 Ag2 N6 C45 -43.8(17)
N1 Ag2 N6 C45 30.6(17)
C6 N1 C1 C2 177.9(5)
Ag1 N1 C1 C2 31.2(7)
Ag2 N1 C1 C2 -52.0(6)
C6 N1 C1 C4' 5.8(8)
Ag1 N1 C1 C4' -140.9(5)
Ag2 N1 C1 C4' 136.0(5)
C6 N1 C1 C4 -6.0(7)
Ag1 N1 C1 C4 -152.7(3)
Ag2 N1 C1 C4 124.1(4)
F3' C4' C1 N1 53.3(7)
F1' C4' C1 N1 177.0(5)
F2' C4' C1 N1 -64.7(6)
F3' C4' C1 C2 -119.5(6)
F1' C4' C1 C2 4.2(8)
F2' C4' C1 C2 122.4(5)
F3' C4' C1 C4 139(3)
F1' C4' C1 C4 -97(2)
F2' C4' C1 C4 21(2)
F2 C4 C1 N1 -54.9(5)
F3 C4 C1 N1 64.5(5)
F1 C4 C1 N1 -175.2(4)
F2 C4 C1 C2 121.5(4)
F3 C4 C1 C2 -119.1(4)
F1 C4 C1 C2 1.2(6)
F2 C4 C1 C4' -155(2)
F3 C4 C1 C4' -36(2)
F1 C4 C1 C4' 85(2)
N1 C1 C2 C3 7.4(9)
C4' C1 C2 C3 179.8(6)
C4 C1 C2 C3 -168.8(5)
C14 N2 C3 C2 -174.6(5)
Ag2 N2 C3 C2 33.4(6)
Ag1 N2 C3 C2 -50.5(6)
C14 N2 C3 C5 8.0(7)
Ag2 N2 C3 C5 -144.0(4)
Ag1 N2 C3 C5 132.1(4)
C14 N2 C3 C5' 5.4(7)
Ag2 N2 C3 C5' -146.7(4)
Ag1 N2 C3 C5' 129.4(4)
C1 C2 C3 N2 11.6(9)
C1 C2 C3 C5 -170.8(5)
C1 C2 C3 C5' -168.3(5)
F4 C5 C3 N2 157.2(4)
F6 C5 C3 N2 34.9(6)
F5 C5 C3 N2 -84.5(5)
F4 C5 C3 C2 -20.5(6)
F6 C5 C3 C2 -142.8(4)
F5 C5 C3 C2 97.8(5)
F4 C5 C3 C5' -139(10)
F6 C5 C3 C5' 99(9)
F5 C5 C3 C5' -21(9)
F6' C5' C3 N2 54.9(6)
F5' C5' C3 N2 -65.1(7)
F4' C5' C3 N2 174.0(5)
F6' C5' C3 C2 -125.2(5)
F5' C5' C3 C2 114.8(6)
F4' C5' C3 C2 -6.1(7)
F6' C5' C3 C5 -63(9)
F5' C5' C3 C5 177(10)
F4' C5' C3 C5 56(9)
C1 N1 C6 C11 -89.6(6)
Ag1 N1 C6 C11 61.7(5)
Ag2 N1 C6 C11 145.0(4)
C1 N1 C6 C7 97.7(6)
Ag1 N1 C6 C7 -111.0(4)
Ag2 N1 C6 C7 -27.7(6)
C11 C6 C7 C8 0.0(8)
N1 C6 C7 C8 172.8(5)
C6 C7 C8 C9 1.0(8)
C6 C7 C8 C12" -171.2(7)
C6 C7 C8 C12 -178.2(5)
C6 C7 C8 C12' -179.3(7)
F9" C12" C8 C7 -160.6(8)
F7" C12" C8 C7 -41.5(10)
F8" C12" C8 C7 77.4(10)
F9" C12" C8 C9 27.1(10)
F7" C12" C8 C9 146.3(8)
F8" C12" C8 C9 -94.9(9)
F9" C12" C8 C12 -67(5)
F7" C12" C8 C12 52(5)
F8" C12" C8 C12 171(6)
F9" C12" C8 C12' -50(5)
F7" C12" C8 C12' 69(5)
F8" C12" C8 C12' -172(5)
F7 C12 C8 C7 -9.6(8)
F9 C12 C8 C7 -131.2(6)
F8 C12 C8 C7 110.0(7)
F7 C12 C8 C9 171.2(6)
F9 C12 C8 C9 49.6(7)
F8 C12 C8 C9 -69.2(7)
F7 C12 C8 C12" -99(5)
F9 C12 C8 C12" 139(5)
F8 C12 C8 C12" 20(5)
F7 C12 C8 C12' 147(14)
F9 C12 C8 C12' 25(14)
F8 C12 C8 C12' -94(14)
F7' C12' C8 C7 18.9(11)
F9' C12' C8 C7 -101.5(10)
F8' C12' C8 C7 137.3(9)
F7' C12' C8 C9 -161.4(9)
F9' C12' C8 C9 78.2(10)
F8' C12' C8 C9 -43.0(12)
F7' C12' C8 C12" -55(5)
F9' C12' C8 C12" -175(5)
F8' C12' C8 C12" 64(5)
F7' C12' C8 C12 -6(14)
F9' C12' C8 C12 -126(14)
F8' C12' C8 C12 113(14)
C7 C8 C9 C10 -0.9(8)
C12" C8 C9 C10 171.3(7)
C12 C8 C9 C10 178.3(5)
C12' C8 C9 C10 179.4(7)
C8 C9 C10 C11 -0.2(8)
C8 C9 C10 C13" 177.1(7)
C8 C9 C10 C13' -179.1(7)
C8 C9 C10 C13 179.8(5)
F12" C13" C10 C9 -148.9(10)
F11" C13" C10 C9 91.8(11)
F10" C13" C10 C9 -25.8(12)
F12" C13" C10 C11 28.4(12)
F11" C13" C10 C11 -90.9(11)
F10" C13" C10 C11 151.5(10)
F12" C13" C10 C13' 129(11)
F11" C13" C10 C13' 10(11)
F10" C13" C10 C13' -108(11)
F12" C13" C10 C13 81(10)
F11" C13" C10 C13 -38(10)
F10" C13" C10 C13 -155(10)
F12' C13' C10 C9 -81.5(11)
F11' C13' C10 C9 160.1(10)
F10' C13' C10 C9 37.0(12)
F12' C13' C10 C11 99.6(10)
F11' C13' C10 C11 -18.8(12)
F10' C13' C10 C11 -141.9(10)
F12' C13' C10 C13" 18(11)
F11' C13' C10 C13" -100(11)
F10' C13' C10 C13" 137(11)
F12' C13' C10 C13 78(12)
F11' C13' C10 C13 -40(12)
F10' C13' C10 C13 -163(12)
F12 C13 C10 C9 -115.5(7)
F11 C13 C10 C9 124.8(7)
F10 C13 C10 C9 4.2(8)
F12 C13 C10 C11 64.6(8)
F11 C13 C10 C11 -55.2(8)
F10 C13 C10 C11 -175.7(6)
F12 C13 C10 C13" -64(10)
F11 C13 C10 C13" 177(100)
F10 C13 C10 C13" 56(10)
F12 C13 C10 C13' -136(12)
F11 C13 C10 C13' 104(12)
F10 C13 C10 C13' -16(12)
C7 C6 C11 C10 -1.1(8)
N1 C6 C11 C10 -173.9(5)
C9 C10 C11 C6 1.2(8)
C13" C10 C11 C6 -176.0(7)
C13' C10 C11 C6 -179.9(7)
C13 C10 C11 C6 -178.8(5)
C3 N2 C14 C19 73.8(7)
Ag2 N2 C14 C19 -133.4(4)
Ag1 N2 C14 C19 -50.5(6)
C3 N2 C14 C15 -111.2(6)
Ag2 N2 C14 C15 41.5(6)
Ag1 N2 C14 C15 124.4(4)
C19 C14 C15 C16 -3.0(8)
N2 C14 C15 C16 -178.1(5)
C14 C15 C16 C17 1.6(9)
C14 C15 C16 C20 -176.2(5)
C14 C15 C16 C20' -173.8(5)
F15 C20 C16 C17 36.3(7)
F13 C20 C16 C17 153.4(6)
F14 C20 C16 C17 -83.1(7)
F15 C20 C16 C15 -145.8(5)
F13 C20 C16 C15 -28.7(7)
F14 C20 C16 C15 94.7(6)
F15 C20 C16 C20' 101(10)
F13 C20 C16 C20' -142(10)
F14 C20 C16 C20' -18(10)
F14' C20' C16 C17 -66.8(6)
F13' C20' C16 C17 178.1(5)
F15' C20' C16 C17 52.8(7)
F14' C20' C16 C15 108.7(6)
F13' C20' C16 C15 -6.4(7)
F15' C20' C16 C15 -131.7(5)
F14' C20' C16 C20 177(10)
F13' C20' C16 C20 62(10)
F15' C20' C16 C20 -63(10)
C15 C16 C17 C18 0.0(9)
C20 C16 C17 C18 177.8(6)
C20' C16 C17 C18 175.4(6)
C16 C17 C18 C19 -0.2(10)
C16 C17 C18 C21" 179.6(8)
C16 C17 C18 C21' -174.6(7)
C16 C17 C18 C21 -178.0(6)
F16" C21" C18 C17 138.6(11)
F17" C21" C18 C17 -102.7(13)
F18" C21" C18 C17 21.1(14)
F16" C21" C18 C19 -41.6(12)
F17" C21" C18 C19 77.1(13)
F18" C21" C18 C19 -159.1(11)
F16" C21" C18 C21' 77(7)
F17" C21" C18 C21' -164(7)
F18" C21" C18 C21' -41(7)
F16" C21" C18 C21 -25(5)
F17" C21" C18 C21 94(6)
F18" C21" C18 C21 -142(6)
F17' C21' C18 C17 -33.2(10)
F16' C21' C18 C17 -151.6(9)
F18' C21' C18 C17 88.9(10)
F17' C21' C18 C19 152.6(9)
F16' C21' C18 C19 34.1(11)
F18' C21' C18 C19 -85.4(11)
F17' C21' C18 C21" 88(7)
F16' C21' C18 C21" -31(7)
F18' C21' C18 C21" -150(7)
F17' C21' C18 C21 131(3)
F16' C21' C18 C21 12(3)
F18' C21' C18 C21 -107(3)
F17 C21 C18 C17 -68.0(8)
F18 C21 C18 C17 48.4(9)
F16 C21 C18 C17 171.5(8)
F17 C21 C18 C19 114.1(7)
F18 C21 C18 C19 -129.5(7)
F16 C21 C18 C19 -6.4(10)
F17 C21 C18 C21" -50(5)
F18 C21 C18 C21" 66(5)
F16 C21 C18 C21" -171(6)
F17 C21 C18 C21' -86(3)
F18 C21 C18 C21' 31(3)
F16 C21 C18 C21' 154(3)
C15 C14 C19 C18 2.9(8)
N2 C14 C19 C18 177.8(5)
C17 C18 C19 C14 -1.3(9)
C21" C18 C19 C14 178.9(7)
C21' C18 C19 C14 172.6(7)
C21 C18 C19 C14 176.7(5)
C27 N3 C22 C23 162.8(5)
Ag1 N3 C22 C23 -12.4(8)
C27 N3 C22 C25' -25.9(8)
Ag1 N3 C22 C25' 158.9(4)
C27 N3 C22 C25 -12.5(8)
Ag1 N3 C22 C25 172.3(3)
F19' C25' C22 N3 -148.5(5)
F20' C25' C22 N3 -27.4(7)
F21' C25' C22 N3 91.2(6)
F19' C25' C22 C23 24.0(7)
F20' C25' C22 C23 145.1(5)
F21' C25' C22 C23 -96.3(6)
F19' C25' C22 C25 126(2)
F20' C25' C22 C25 -112(2)
F21' C25' C22 C25 6.2(19)
F19 C25 C22 N3 -151.5(5)
F20 C25 C22 N3 -32.5(6)
F21 C25 C22 N3 88.7(5)
F19 C25 C22 C23 32.6(5)
F20 C25 C22 C23 151.6(4)
F21 C25 C22 C23 -87.1(5)
F19 C25 C22 C25' -49.8(19)
F20 C25 C22 C25' 69.2(19)
F21 C25 C22 C25' -170(2)
N3 C22 C23 C24 -6.6(10)
C25' C22 C23 C24 -178.6(6)
C25 C22 C23 C24 168.9(6)
C35 N4 C24 C23 -176.4(5)
Ag1 N4 C24 C23 4.9(8)
C35 N4 C24 C26' 7.8(9)
Ag1 N4 C24 C26' -170.9(6)
C35 N4 C24 C26 8.9(8)
Ag1 N4 C24 C26 -169.8(4)
C35 N4 C24 C26" -7.1(8)
Ag1 N4 C24 C26" 174.2(5)
C22 C23 C24 N4 11.5(10)
C22 C23 C24 C26' -172.4(7)
C22 C23 C24 C26 -173.4(6)
C22 C23 C24 C26" -157.8(6)
F24' C26' C24 N4 50.6(10)
F23' C26' C24 N4 -67.3(9)
F22' C26' C24 N4 174.1(7)
F24' C26' C24 C23 -125.8(8)
F23' C26' C24 C23 116.3(8)
F22' C26' C24 C23 -2.3(9)
F24' C26' C24 C26 -53(34)
F23' C26' C24 C26 -171(34)
F22' C26' C24 C26 71(34)
F24' C26' C24 C26" 127(3)
F23' C26' C24 C26" 9(2)
F22' C26' C24 C26" -110(2)
F23 C26 C24 N4 -45.0(7)
F24 C26 C24 N4 74.1(7)
F22 C26 C24 N4 -165.1(5)
F23 C26 C24 C23 139.6(5)
F24 C26 C24 C23 -101.3(6)
F22 C26 C24 C23 19.5(6)
F23 C26 C24 C26' 32(34)
F24 C26 C24 C26' 151(35)
F22 C26 C24 C26' -88(34)
F23 C26 C24 C26" 31.6(17)
F24 C26 C24 C26" 151(2)
F22 C26 C24 C26" -88.5(19)
F22" C26" C24 N4 -161.1(6)
F24" C26" C24 N4 80.8(7)
F23" C26" C24 N4 -38.9(9)
F22" C26" C24 C23 9.4(8)
F24" C26" C24 C23 -108.7(6)
F23" C26" C24 C23 131.7(7)
F22" C26" C24 C26' 88(2)
F24" C26" C24 C26' -30(2)
F23" C26" C24 C26' -150(3)
F22" C26" C24 C26 87.8(19)
F24" C26" C24 C26 -30.3(18)
F23" C26" C24 C26 -150(2)
C22 N3 C27 C32 -58.4(7)
Ag1 N3 C27 C32 117.0(5)
C22 N3 C27 C28 128.5(6)
Ag1 N3 C27 C28 -56.1(6)
C32 C27 C28 C29 3.9(8)
N3 C27 C28 C29 177.2(5)
C27 C28 C29 C30 -2.3(9)
C27 C28 C29 C33' 173.0(7)
C27 C28 C29 C33 -176.6(6)
C27 C28 C29 C33" 171.3(6)
F26' C33' C29 C28 145.5(7)
F25' C33' C29 C28 27.9(8)
F27' C33' C29 C28 -93.9(9)
F26' C33' C29 C30 -39.0(10)
F25' C33' C29 C30 -156.6(7)
F27' C33' C29 C30 81.6(9)
F26' C33' C29 C33 38(3)
F25' C33' C29 C33 -80(4)
F27' C33' C29 C33 159(4)
F26' C33' C29 C33" 160(7)
F25' C33' C29 C33" 42(7)
F27' C33' C29 C33" -80(7)
F26 C33 C29 C28 119.8(7)
F25 C33 C29 C28 0.5(8)
F27 C33 C29 C28 -117.8(7)
F26 C33 C29 C30 -54.7(8)
F25 C33 C29 C30 -174.1(6)
F27 C33 C29 C30 67.7(7)
F26 C33 C29 C33' -162(4)
F25 C33 C29 C33' 79(4)
F27 C33 C29 C33' -40(4)
F26 C33 C29 C33" 174(2)
F25 C33 C29 C33" 55(2)
F27 C33 C29 C33" -64(2)
F25" C33" C29 C28 -1.5(11)
F27" C33" C29 C28 -121.8(7)
F26" C33" C29 C28 121.8(8)
F25" C33" C29 C30 172.0(7)
F27" C33" C29 C30 51.6(8)
F26" C33" C29 C30 -64.8(9)
F25" C33" C29 C33' -168(7)
F27" C33" C29 C33' 71(7)
F26" C33" C29 C33' -45(7)
F25" C33" C29 C33 -133(3)
F27" C33" C29 C33 106(2)
F26" C33" C29 C33 -10(2)
C28 C29 C30 C31 0.1(9)
C33' C29 C30 C31 -175.4(7)
C33 C29 C30 C31 174.8(6)
C33" C29 C30 C31 -173.0(7)
C29 C30 C31 C32 0.4(9)
C29 C30 C31 C34' 178.4(6)
C29 C30 C31 C34 -178.5(5)
C29 C30 C31 C34" -176.9(7)
F29' C34' C31 C30 -38.4(10)
F28' C34' C31 C30 -158.6(8)
F30' C34' C31 C30 81.6(9)
F29' C34' C31 C32 139.6(8)
F28' C34' C31 C32 19.4(11)
F30' C34' C31 C32 -100.5(9)
F29' C34' C31 C34 -158(9)
F28' C34' C31 C34 82(8)
F30' C34' C31 C34 -38(8)
F29' C34' C31 C34" -163(7)
F28' C34' C31 C34" 77(7)
F30' C34' C31 C34" -43(7)
F28 C34 C31 C30 170.3(6)
F30 C34 C31 C30 49.1(7)
F29 C34 C31 C30 -70.3(7)
F28 C34 C31 C32 -8.6(8)
F30 C34 C31 C32 -129.8(6)
F29 C34 C31 C32 110.8(7)
F28 C34 C31 C34' -128(9)
F30 C34 C31 C34' 111(9)
F29 C34 C31 C34' -9(8)
F28 C34 C31 C34" 38(16)
F30 C34 C31 C34" -83(16)
F29 C34 C31 C34" 157(16)
F30" C34" C31 C30 17.1(11)
F29" C34" C31 C30 -102.1(10)
F28" C34" C31 C30 137.5(9)
F30" C34" C31 C32 -160.3(8)
F29" C34" C31 C32 80.5(10)
F28" C34" C31 C32 -39.9(11)
F30" C34" C31 C34' 74(7)
F29" C34" C31 C34' -45(7)
F28" C34" C31 C34' -165(7)
F30" C34" C31 C34 65(16)
F29" C34" C31 C34 -54(16)
F28" C34" C31 C34 -174(16)
C28 C27 C32 C31 -3.4(8)
N3 C27 C32 C31 -176.5(5)
C30 C31 C32 C27 1.3(9)
C34' C31 C32 C27 -176.6(6)
C34 C31 C32 C27 -179.8(5)
C34" C31 C32 C27 178.7(6)
C24 N4 C35 C36 -77.7(7)
Ag1 N4 C35 C36 101.2(5)
C24 N4 C35 C40 106.6(6)
Ag1 N4 C35 C40 -74.5(6)
C40 C35 C36 C37 -3.4(9)
N4 C35 C36 C37 -179.1(5)
C35 C36 C37 C38 0.9(10)
C35 C36 C37 C41 -172.0(6)
C35 C36 C37 C41' 170.0(7)
C35 C36 C37 C41" -168.7(6)
F32 C41 C37 C36 89.6(7)
F33 C41 C37 C36 -149.7(6)
F31 C41 C37 C36 -29.9(9)
F32 C41 C37 C38 -83.4(8)
F33 C41 C37 C38 37.2(8)
F31 C41 C37 C38 157.0(7)
F32 C41 C37 C41' -161(2)
F33 C41 C37 C41' -40.7(19)
F31 C41 C37 C41' 79(2)
F32 C41 C37 C41" 55(6)
F33 C41 C37 C41" 175(6)
F31 C41 C37 C41" -65(6)
F31' C41' C37 C36 -25.4(10)
F32' C41' C37 C36 91.2(8)
F33' C41' C37 C36 -148.9(7)
F31' C41' C37 C38 144.2(7)
F32' C41' C37 C38 -99.1(7)
F33' C41' C37 C38 20.8(9)
F31' C41' C37 C41 -106(2)
F32' C41' C37 C41 10.6(19)
F33' C41' C37 C41 130(2)
F31' C41' C37 C41" -97.2(15)
F32' C41' C37 C41" 19.4(14)
F33' C41' C37 C41" 139.3(17)
F31" C41" C37 C36 -6.6(9)
F33" C41" C37 C36 -127.3(7)
F32" C41" C37 C36 115.5(8)
F31" C41" C37 C38 -176.1(7)
F33" C41" C37 C38 63.2(9)
F32" C41" C37 C38 -53.9(10)
F31" C41" C37 C41 140(6)
F33" C41" C37 C41 19(6)
F32" C41" C37 C41 -98(6)
F31" C41" C37 C41' 112.4(16)
F33" C41" C37 C41' -8.3(14)
F32" C41" C37 C41' -125.5(16)
C36 C37 C38 C39 1.6(10)
C41 C37 C38 C39 174.6(6)
C41' C37 C38 C39 -168.4(7)
C41" C37 C38 C39 170.5(7)
C37 C38 C39 C40 -1.6(10)
C37 C38 C39 C42 -167.7(7)
C37 C38 C39 C42' 172.7(7)
C37 C38 C39 C42" 176.8(7)
F35 C42 C39 C40 -64.4(11)
F36 C42 C39 C40 56.2(9)
F34 C42 C39 C40 173.0(8)
F35 C42 C39 C38 101.9(10)
F36 C42 C39 C38 -137.4(8)
F34 C42 C39 C38 -20.7(10)
F35 C42 C39 C42' -167(3)
F36 C42 C39 C42' -46(2)
F34 C42 C39 C42' 71(2)
F35 C42 C39 C42" -148(3)
F36 C42 C39 C42" -27(3)
F34 C42 C39 C42" 89(3)
F36' C42' C39 C40 54.3(10)
F35' C42' C39 C40 -63.9(9)
F34' C42' C39 C40 176.8(8)
F36' C42' C39 C38 -120.0(8)
F35' C42' C39 C38 121.8(8)
F34' C42' C39 C38 2.5(10)
F36' C42' C39 C42 142(2)
F35' C42' C39 C42 24(2)
F34' C42' C39 C42 -95(2)
F36' C42' C39 C42" 95(5)
F35' C42' C39 C42" -23(5)
F34' C42' C39 C42" -143(6)
F34" C42" C39 C40 144.8(7)
F36" C42" C39 C40 22.4(9)
F35" C42" C39 C40 -97.4(7)
F34" C42" C39 C38 -33.6(9)
F36" C42" C39 C38 -156.0(7)
F35" C42" C39 C38 84.2(8)
F34" C42" C39 C42 -112(3)
F36" C42" C39 C42 126(3)
F35" C42" C39 C42 6(2)
F34" C42" C39 C42' 3(5)
F36" C42" C39 C42' -119(5)
F35" C42" C39 C42' 121(5)
C38 C39 C40 C35 -0.9(9)
C42 C39 C40 C35 165.2(7)
C42' C39 C40 C35 -175.0(7)
C42" C39 C40 C35 -179.4(6)
C36 C35 C40 C39 3.4(9)
N4 C35 C40 C39 179.3(5)
Ag2 N5 C43 C44 163(41)
Ag2 N6 C45 C46 3(26)
